data_7706938
loop_
_publ_author_name
'Vos\'ahlo, Petr'
'Schulz, Ji\<r\'i'
'C\'isa\<rov\'a, Ivana'
'\<St\<epni\<cka, Petr'

_publ_section_title
;
 Cyclopalladation of a ferrocene acylphosphine and the reactivity of the
 C-H activated products.
;
_journal_issue 18
_journal_name_full 'Dalton transactions (Cambridge, England : 2003)'
_journal_page_first 6232
_journal_page_last 6244
_journal_paper_doi 10.1039/d1dt00668a
_journal_volume 50
_journal_year 2021
_chemical_formula_moiety 'C26 H27 Br Fe O P2 Pd'
_chemical_formula_sum 'C26 H27 Br Fe O P2 Pd'
_chemical_formula_weight 659.57
_space_group_crystal_system monoclinic
_space_group_IT_number 14
_space_group_name_Hall '-P 2ybc'
_space_group_name_H-M_alt 'P 1 21/c 1'
_atom_sites_solution_hydrogens geom
_atom_sites_solution_primary direct
_atom_sites_solution_secondary difmap
_audit_creation_method SHELXL-2017/1
_audit_update_record
;
2021-02-17 deposited with the CCDC.	2021-03-23 downloaded from the CCDC.
;
_cell_angle_alpha 90
_cell_angle_beta 104.2190(10)
_cell_angle_gamma 90
_cell_formula_units_Z 8
_cell_length_a 14.3362(3)
_cell_length_b 18.9960(4)
_cell_length_c 19.3060(4)
_cell_measurement_reflns_used 9425
_cell_measurement_temperature 125(2)
_cell_measurement_theta_max 27.47
_cell_measurement_theta_min 2.40
_cell_volume 5096.54(19)
_computing_cell_refinement 'SAINT V8.40A (Bruker Nano, Inc., 2019)'
_computing_data_collection 'Bruker Instrument Service vV6.2.12'
_computing_data_reduction 'SAINT V8.40A (Bruker Nano, Inc., 2019)'
_computing_molecular_graphics 'PLATON (Spek, 2017)'
_computing_publication_material 'PLATON (Spek, 2017)'
_computing_structure_refinement 'SHELXL-2014 (Sheldrick, 2014)'
_computing_structure_solution 'SHELXT 2017 (Sheldrick, 2017)'
_diffrn_ambient_temperature 125(2)
_diffrn_measured_fraction_theta_full 0.999
_diffrn_measured_fraction_theta_max 0.999
_diffrn_measurement_device_type 'Bruker D8 VENTURE Kappa Duo PHOTON 100 CMOS'
_diffrn_measurement_method '\f and \w scans'
_diffrn_radiation_monochromator 'Quazar Mo multilayer optic'
_diffrn_radiation_source 'I\mS micro-focus sealed tube'
_diffrn_radiation_type MoK\a
_diffrn_radiation_wavelength 0.71073
_diffrn_reflns_av_R_equivalents 0.0290
_diffrn_reflns_av_unetI/netI 0.0134
_diffrn_reflns_Laue_measured_fraction_full 0.999
_diffrn_reflns_Laue_measured_fraction_max 0.999
_diffrn_reflns_limit_h_max 18
_diffrn_reflns_limit_h_min -18
_diffrn_reflns_limit_k_max 24
_diffrn_reflns_limit_k_min -24
_diffrn_reflns_limit_l_max 25
_diffrn_reflns_limit_l_min -25
_diffrn_reflns_number 114697
_diffrn_reflns_point_group_measured_fraction_full 0.999
_diffrn_reflns_point_group_measured_fraction_max 0.999
_diffrn_reflns_theta_full 25.242
_diffrn_reflns_theta_max 27.499
_diffrn_reflns_theta_min 1.923
_exptl_absorpt_coefficient_mu 2.985
_exptl_absorpt_correction_T_max 0.88
_exptl_absorpt_correction_T_min 0.78
_exptl_absorpt_correction_type multi-scan
_exptl_absorpt_process_details 'SADABS-2016/2 - Bruker AXS'
_exptl_crystal_colour red
_exptl_crystal_density_diffrn 1.719
_exptl_crystal_description prism
_exptl_crystal_F_000 2624
_exptl_crystal_size_max 0.14
_exptl_crystal_size_mid 0.05
_exptl_crystal_size_min 0.04
_refine_diff_density_max 1.480
_refine_diff_density_min -0.565
_refine_diff_density_rms 0.071
_refine_ls_extinction_method none
_refine_ls_goodness_of_fit_ref 1.047
_refine_ls_hydrogen_treatment constr
_refine_ls_matrix_type full
_refine_ls_number_parameters 583
_refine_ls_number_reflns 11702
_refine_ls_number_restraints 0
_refine_ls_restrained_S_all 1.047
_refine_ls_R_factor_all 0.0262
_refine_ls_R_factor_gt 0.0231
_refine_ls_shift/su_max 0.003
_refine_ls_shift/su_mean 0.000
_refine_ls_structure_factor_coef Fsqd
_refine_ls_weighting_details 'w=1/[\s^2^(Fo^2^)+(0.0275P)^2^+6.0223P] where P=(Fo^2^+2Fc^2^)/3'
_refine_ls_weighting_scheme calc
_refine_ls_wR_factor_gt 0.0578
_refine_ls_wR_factor_ref 0.0593
_reflns_Friedel_coverage 0.000
_reflns_number_gt 10757
_reflns_number_total 11702
_reflns_threshold_expression 'I > 2\s(I)'
_cod_data_source_file d1dt00668a3.cif
_cod_data_source_block pv459
_cod_depositor_comments 'Adding full bibliography for 7706929--7706948.cif.'
_cod_original_sg_symbol_H-M 'P 21/c'
_cod_database_code 7706938
_shelx_shelxl_version_number 2017/1
_shelx_space_group_comment
;
The symmetry employed for this shelxl refinement is uniquely defined
by the following loop, which should always be used as a source of
symmetry information in preference to the above space-group names.
They are only intended as comments.
;
_shelx_estimated_absorpt_t_min 0.680
_shelx_estimated_absorpt_t_max 0.890

loop_
_space_group_symop_operation_xyz
'x, y, z'
'-x, y+1/2, -z+1/2'
'-x, -y, -z'
'x, -y-1/2, z-1/2'

loop_
_atom_site_label
_atom_site_type_symbol
_atom_site_fract_x
_atom_site_fract_y
_atom_site_fract_z
_atom_site_U_iso_or_equiv
_atom_site_adp_type
_atom_site_occupancy
_atom_site_site_symmetry_order
_atom_site_calc_flag
_atom_site_refinement_flags_posn
_atom_site_refinement_flags_adp
_atom_site_refinement_flags_occupancy
_atom_site_disorder_assembly
_atom_site_disorder_group
Pd1 Pd 0.43291(2) 0.33339(2) 0.79634(2) 0.01809(4) Uani 1 1 d . . . . .
Br1 Br 0.56039(2) 0.29505(2) 0.90289(2) 0.02654(5) Uani 1 1 d . . . . .
Fe1 Fe 0.34982(2) 0.48162(2) 0.88018(2) 0.02063(7) Uani 1 1 d . . . . .
P11 P 0.31217(4) 0.37542(3) 0.71055(3) 0.01920(10) Uani 1 1 d . . . . .
P12 P 0.50996(4) 0.27171(3) 0.72104(3) 0.02193(11) Uani 1 1 d . . . . .
O1 O 0.14015(11) 0.43290(9) 0.72124(9) 0.0301(4) Uani 1 1 d . . . . .
C101 C 0.25640(16) 0.40655(11) 0.83103(12) 0.0225(4) Uani 1 1 d . . . . .
C102 C 0.35113(16) 0.37565(11) 0.85918(12) 0.0217(4) Uani 1 1 d . . . . .
C103 C 0.37186(17) 0.38674(11) 0.93445(12) 0.0247(4) Uani 1 1 d . . . . .
H103 H 0.428426 0.371377 0.967893 0.030 Uiso 1 1 calc R U . . .
C104 C 0.29437(17) 0.42458(12) 0.95188(13) 0.0273(5) Uani 1 1 d . . . . .
H104 H 0.291335 0.438339 0.998587 0.033 Uiso 1 1 calc R U . . .
C105 C 0.22264(17) 0.43826(12) 0.88802(13) 0.0263(5) Uani 1 1 d . . . . .
H105 H 0.164167 0.463317 0.883831 0.032 Uiso 1 1 calc R U . . .
C106 C 0.36356(17) 0.55869(11) 0.80847(12) 0.0259(5) Uani 1 1 d . . . . .
H106 H 0.332305 0.559866 0.759019 0.031 Uiso 1 1 calc R U . . .
C107 C 0.45458(16) 0.52716(12) 0.83922(12) 0.0247(4) Uani 1 1 d . . . . .
H107 H 0.494410 0.503425 0.814020 0.030 Uiso 1 1 calc R U . . .
C108 C 0.47498(17) 0.53762(12) 0.91430(12) 0.0261(5) Uani 1 1 d . . . . .
H108 H 0.531036 0.522134 0.948213 0.031 Uiso 1 1 calc R U . . .
C109 C 0.39655(18) 0.57546(12) 0.92990(13) 0.0283(5) Uani 1 1 d . . . . .
H109 H 0.391406 0.589712 0.975981 0.034 Uiso 1 1 calc R U . . .
C110 C 0.32760(17) 0.58807(12) 0.86454(13) 0.0281(5) Uani 1 1 d . . . . .
H110 H 0.267990 0.611903 0.859181 0.034 Uiso 1 1 calc R U . . .
C111 C 0.21791(15) 0.41157(11) 0.75515(12) 0.0226(4) Uani 1 1 d . . . . .
C112 C 0.24579(15) 0.30977(11) 0.65027(12) 0.0239(4) Uani 1 1 d . . . . .
C113 C 0.2418(2) 0.30688(13) 0.57771(13) 0.0343(5) Uani 1 1 d . . . . .
H113 H 0.266044 0.344723 0.555096 0.041 Uiso 1 1 calc R U . . .
C114 C 0.2020(3) 0.24797(16) 0.53840(16) 0.0510(8) Uani 1 1 d . . . . .
H114 H 0.199771 0.245471 0.488876 0.061 Uiso 1 1 calc R U . . .
C115 C 0.1660(2) 0.19348(15) 0.57075(17) 0.0533(9) Uani 1 1 d . . . . .
H115 H 0.140540 0.153006 0.543747 0.064 Uiso 1 1 calc R U . . .
C116 C 0.1665(2) 0.19717(14) 0.64229(17) 0.0428(7) Uani 1 1 d . . . . .
H116 H 0.139375 0.160112 0.664033 0.051 Uiso 1 1 calc R U . . .
C117 C 0.20648(17) 0.25497(13) 0.68212(14) 0.0317(5) Uani 1 1 d . . . . .
H117 H 0.207252 0.257440 0.731405 0.038 Uiso 1 1 calc R U . . .
C118 C 0.33440(16) 0.44925(11) 0.65752(11) 0.0213(4) Uani 1 1 d . . . . .
C119 C 0.42807(16) 0.47494(12) 0.66829(12) 0.0232(4) Uani 1 1 d . . . . .
H119 H 0.480251 0.449854 0.697838 0.028 Uiso 1 1 calc R U . . .
C120 C 0.44484(18) 0.53729(12) 0.63571(12) 0.0286(5) Uani 1 1 d . . . . .
H120 H 0.508689 0.554519 0.642744 0.034 Uiso 1 1 calc R U . . .
C121 C 0.36925(19) 0.57438(13) 0.59314(13) 0.0312(5) Uani 1 1 d . . . . .
H121 H 0.381023 0.617768 0.572339 0.037 Uiso 1 1 calc R U . . .
C122 C 0.27611(19) 0.54834(12) 0.58072(13) 0.0300(5) Uani 1 1 d . . . . .
H122 H 0.224486 0.573345 0.550437 0.036 Uiso 1 1 calc R U . . .
C123 C 0.25821(16) 0.48566(12) 0.61256(12) 0.0249(4) Uani 1 1 d . . . . .
H123 H 0.194547 0.467679 0.603802 0.030 Uiso 1 1 calc R U . . .
C124 C 0.63719(17) 0.25255(14) 0.75327(14) 0.0325(5) Uani 1 1 d . . . . .
H12A H 0.659971 0.227715 0.716060 0.049 Uiso 1 1 calc R U . . .
H12B H 0.647356 0.222904 0.796018 0.049 Uiso 1 1 calc R U . . .
H12C H 0.672982 0.296662 0.765138 0.049 Uiso 1 1 calc R U . . .
C125 C 0.50253(18) 0.30359(13) 0.63128(13) 0.0310(5) Uani 1 1 d . . . . .
H12D H 0.532620 0.350142 0.633727 0.046 Uiso 1 1 calc R U . . .
H12E H 0.434847 0.307007 0.605092 0.046 Uiso 1 1 calc R U . . .
H12F H 0.536117 0.270831 0.606525 0.046 Uiso 1 1 calc R U . . .
C126 C 0.45459(19) 0.18538(13) 0.70436(15) 0.0346(5) Uani 1 1 d . . . . .
H12G H 0.485253 0.158764 0.672485 0.052 Uiso 1 1 calc R U . . .
H12H H 0.385817 0.190730 0.681893 0.052 Uiso 1 1 calc R U . . .
H12I H 0.462815 0.160065 0.749686 0.052 Uiso 1 1 calc R U . . .
Pd2 Pd 0.92946(2) 0.54553(2) 0.76583(2) 0.02110(4) Uani 1 1 d . . . . .
Br2 Br 1.05755(2) 0.60703(2) 0.85600(2) 0.03178(6) Uani 1 1 d . . . . .
Fe2 Fe 0.87786(2) 0.40695(2) 0.87776(2) 0.02192(7) Uani 1 1 d . . . . .
P21 P 0.80306(4) 0.49212(3) 0.69579(3) 0.01976(11) Uani 1 1 d . . . . .
P22 P 0.98762(5) 0.59766(3) 0.67494(4) 0.03014(13) Uani 1 1 d . . . . .
O2 O 0.64779(11) 0.43049(9) 0.73134(9) 0.0288(3) Uani 1 1 d . . . . .
C201 C 0.77322(16) 0.47438(11) 0.82822(12) 0.0234(4) Uani 1 1 d . . . . .
C202 C 0.86649(16) 0.50956(11) 0.84331(12) 0.0232(4) Uani 1 1 d . . . . .
C203 C 0.90091(18) 0.50707(12) 0.91888(12) 0.0279(5) Uani 1 1 d . . . . .
H203 H 0.959919 0.526735 0.945213 0.033 Uiso 1 1 calc R U . . .
C204 C 0.83321(19) 0.47042(13) 0.94936(13) 0.0313(5) Uani 1 1 d . . . . .
H204 H 0.840331 0.461540 0.998812 0.038 Uiso 1 1 calc R U . . .
C205 C 0.75371(18) 0.44955(13) 0.89345(13) 0.0285(5) Uani 1 1 d . . . . .
H205 H 0.698546 0.424187 0.898265 0.034 Uiso 1 1 calc R U . . .
C206 C 0.88553(17) 0.31985(12) 0.81620(13) 0.0279(5) Uani 1 1 d . . . . .
H206 H 0.846212 0.310445 0.769852 0.033 Uiso 1 1 calc R U . . .
C207 C 0.97476(17) 0.35670(12) 0.83181(13) 0.0274(5) Uani 1 1 d . . . . .
H207 H 1.005502 0.376136 0.797848 0.033 Uiso 1 1 calc R U . . .
C208 C 1.00952(17) 0.35916(13) 0.90724(13) 0.0283(5) Uani 1 1 d . . . . .
H208 H 1.067821 0.380551 0.932603 0.034 Uiso 1 1 calc R U . . .
C209 C 0.94195(17) 0.32403(13) 0.93844(13) 0.0293(5) Uani 1 1 d . . . . .
H209 H 0.947167 0.318064 0.988107 0.035 Uiso 1 1 calc R U . . .
C210 C 0.86541(18) 0.29953(12) 0.88203(14) 0.0308(5) Uani 1 1 d . . . . .
H210 H 0.810520 0.274099 0.887308 0.037 Uiso 1 1 calc R U . . .
C211 C 0.72520(16) 0.45845(11) 0.75534(12) 0.0223(4) Uani 1 1 d . . . . .
C212 C 0.72091(16) 0.55213(11) 0.63775(12) 0.0220(4) Uani 1 1 d . . . . .
C213 C 0.67461(19) 0.53829(13) 0.56702(12) 0.0307(5) Uani 1 1 d . . . . .
H213 H 0.685132 0.494822 0.545811 0.037 Uiso 1 1 calc R U . . .
C214 C 0.6126(2) 0.58826(14) 0.52712(13) 0.0367(6) Uani 1 1 d . . . . .
H214 H 0.580345 0.578368 0.478960 0.044 Uiso 1 1 calc R U . . .
C215 C 0.59798(19) 0.65185(13) 0.55713(13) 0.0326(5) Uani 1 1 d . . . . .
H215 H 0.556379 0.685945 0.529562 0.039 Uiso 1 1 calc R U . . .
C216 C 0.64399(18) 0.66586(12) 0.62747(14) 0.0299(5) Uani 1 1 d . . . . .
H216 H 0.634083 0.709742 0.648164 0.036 Uiso 1 1 calc R U . . .
C217 C 0.70430(17) 0.61638(12) 0.66779(13) 0.0271(5) Uani 1 1 d . . . . .
H217 H 0.734724 0.626112 0.716356 0.033 Uiso 1 1 calc R U . . .
C218 C 0.81940(16) 0.41513(11) 0.64475(12) 0.0232(4) Uani 1 1 d . . . . .
C219 C 0.91247(18) 0.39309(14) 0.64590(13) 0.0326(5) Uani 1 1 d . . . . .
H219 H 0.966129 0.420532 0.669845 0.039 Uiso 1 1 calc R U . . .
C220 C 0.9267(2) 0.33072(17) 0.61187(17) 0.0489(8) Uani 1 1 d . . . . .
H220 H 0.990168 0.315660 0.612617 0.059 Uiso 1 1 calc R U . . .
C221 C 0.8486(2) 0.29070(15) 0.57699(17) 0.0481(7) Uani 1 1 d . . . . .
H221 H 0.858552 0.248155 0.553969 0.058 Uiso 1 1 calc R U . . .
C222 C 0.7561(2) 0.31235(14) 0.57549(15) 0.0402(6) Uani 1 1 d . . . . .
H222 H 0.702668 0.284828 0.551273 0.048 Uiso 1 1 calc R U . . .
C223 C 0.74124(18) 0.37401(12) 0.60920(13) 0.0297(5) Uani 1 1 d . . . . .
H223 H 0.677549 0.388588 0.608256 0.036 Uiso 1 1 calc R U . . .
C224 C 1.11616(19) 0.61238(15) 0.69207(16) 0.0379(6) Uani 1 1 d . . . . .
H22A H 1.130660 0.636793 0.651231 0.057 Uiso 1 1 calc R U . . .
H22B H 1.149794 0.567046 0.699127 0.057 Uiso 1 1 calc R U . . .
H22C H 1.137542 0.641262 0.735114 0.057 Uiso 1 1 calc R U . . .
C225 C 0.9600(3) 0.5608(2) 0.58529(16) 0.0620(10) Uani 1 1 d . . . . .
H22D H 0.890204 0.555645 0.567690 0.093 Uiso 1 1 calc R U . . .
H22E H 0.990778 0.514613 0.586351 0.093 Uiso 1 1 calc R U . . .
H22F H 0.984283 0.592326 0.553503 0.093 Uiso 1 1 calc R U . . .
C226 C 0.9374(2) 0.68551(16) 0.66007(19) 0.0493(8) Uani 1 1 d . . . . .
H22G H 0.956414 0.712745 0.704416 0.074 Uiso 1 1 calc R U . . .
H22H H 0.867059 0.682515 0.645113 0.074 Uiso 1 1 calc R U . . .
H22I H 0.961559 0.708763 0.622637 0.074 Uiso 1 1 calc R U . . .

loop_
_atom_site_aniso_label
_atom_site_aniso_U_11
_atom_site_aniso_U_22
_atom_site_aniso_U_33
_atom_site_aniso_U_23
_atom_site_aniso_U_13
_atom_site_aniso_U_12
Pd1 0.01690(8) 0.01638(7) 0.02017(8) -0.00039(5) 0.00301(6) -0.00056(5)
Br1 0.02384(11) 0.02827(11) 0.02454(11) 0.00208(8) 0.00024(8) 0.00119(8)
Fe1 0.02053(15) 0.01867(14) 0.02328(15) -0.00175(11) 0.00652(12) -0.00310(11)
P11 0.0165(2) 0.0185(2) 0.0220(3) -0.0002(2) 0.0035(2) -0.00135(19)
P12 0.0201(3) 0.0206(3) 0.0244(3) -0.0013(2) 0.0042(2) 0.0022(2)
O1 0.0194(8) 0.0364(9) 0.0342(9) 0.0032(7) 0.0062(7) 0.0031(7)
C101 0.0203(10) 0.0204(10) 0.0280(11) -0.0013(8) 0.0084(9) -0.0048(8)
C102 0.0214(10) 0.0178(9) 0.0263(11) -0.0009(8) 0.0066(8) -0.0033(8)
C103 0.0281(11) 0.0211(10) 0.0257(11) 0.0011(8) 0.0078(9) -0.0034(8)
C104 0.0304(12) 0.0265(11) 0.0280(11) -0.0003(9) 0.0131(9) -0.0036(9)
C105 0.0238(11) 0.0250(11) 0.0328(12) -0.0018(9) 0.0123(9) -0.0039(9)
C106 0.0289(12) 0.0199(10) 0.0274(11) 0.0018(8) 0.0039(9) -0.0071(9)
C107 0.0243(11) 0.0227(10) 0.0274(11) -0.0016(8) 0.0069(9) -0.0067(8)
C108 0.0249(11) 0.0248(11) 0.0270(11) -0.0014(9) 0.0033(9) -0.0069(9)
C109 0.0343(13) 0.0219(11) 0.0290(11) -0.0059(9) 0.0081(10) -0.0061(9)
C110 0.0277(12) 0.0184(10) 0.0379(13) -0.0011(9) 0.0074(10) -0.0024(9)
C111 0.0185(10) 0.0202(10) 0.0299(11) 0.0000(8) 0.0076(9) -0.0038(8)
C112 0.0178(10) 0.0211(10) 0.0293(11) -0.0005(8) -0.0009(8) -0.0014(8)
C113 0.0415(14) 0.0287(12) 0.0278(12) 0.0005(10) -0.0010(10) -0.0048(10)
C114 0.071(2) 0.0408(16) 0.0292(13) -0.0046(12) -0.0115(14) -0.0087(15)
C115 0.060(2) 0.0316(14) 0.0486(17) -0.0029(12) -0.0236(15) -0.0135(13)
C116 0.0362(15) 0.0285(13) 0.0541(17) 0.0060(12) -0.0075(12) -0.0135(11)
C117 0.0264(12) 0.0293(12) 0.0363(13) 0.0031(10) 0.0019(10) -0.0049(9)
C118 0.0232(10) 0.0194(10) 0.0218(10) -0.0015(8) 0.0066(8) -0.0011(8)
C119 0.0234(11) 0.0248(11) 0.0222(10) -0.0019(8) 0.0072(8) -0.0016(8)
C120 0.0319(12) 0.0285(12) 0.0275(11) -0.0038(9) 0.0109(10) -0.0096(9)
C121 0.0440(14) 0.0236(11) 0.0295(12) 0.0019(9) 0.0156(11) -0.0041(10)
C122 0.0372(13) 0.0260(11) 0.0283(11) 0.0054(9) 0.0109(10) 0.0080(10)
C123 0.0232(11) 0.0267(11) 0.0261(11) 0.0005(9) 0.0085(9) 0.0010(9)
C124 0.0225(11) 0.0365(13) 0.0366(13) -0.0031(10) 0.0038(10) 0.0081(10)
C125 0.0322(13) 0.0347(13) 0.0270(11) 0.0022(10) 0.0089(10) 0.0022(10)
C126 0.0341(13) 0.0218(11) 0.0491(15) -0.0066(10) 0.0127(12) 0.0006(10)
Pd2 0.02095(8) 0.01859(8) 0.02331(8) -0.00002(6) 0.00460(6) -0.00128(6)
Br2 0.02514(12) 0.03362(13) 0.03513(13) -0.00907(10) 0.00462(10) -0.00524(9)
Fe2 0.02158(15) 0.02272(15) 0.02142(15) 0.00216(12) 0.00521(12) 0.00014(12)
P21 0.0202(3) 0.0178(2) 0.0214(2) 0.00034(19) 0.0053(2) 0.0007(2)
P22 0.0290(3) 0.0298(3) 0.0324(3) 0.0044(2) 0.0090(3) -0.0061(2)
O2 0.0215(8) 0.0313(9) 0.0333(9) 0.0006(7) 0.0063(7) -0.0021(7)
C201 0.0242(11) 0.0218(10) 0.0256(11) 0.0006(8) 0.0086(9) 0.0037(8)
C202 0.0254(11) 0.0200(10) 0.0244(10) -0.0002(8) 0.0062(9) 0.0018(8)
C203 0.0314(12) 0.0263(11) 0.0248(11) -0.0035(9) 0.0048(9) -0.0003(9)
C204 0.0373(13) 0.0348(13) 0.0242(11) -0.0011(9) 0.0119(10) 0.0046(10)
C205 0.0289(12) 0.0301(12) 0.0295(12) 0.0022(9) 0.0129(10) 0.0035(9)
C206 0.0272(12) 0.0232(11) 0.0310(12) -0.0009(9) 0.0030(9) 0.0048(9)
C207 0.0265(11) 0.0271(11) 0.0299(11) 0.0050(9) 0.0093(9) 0.0056(9)
C208 0.0218(11) 0.0303(12) 0.0309(12) 0.0084(9) 0.0031(9) 0.0007(9)
C209 0.0291(12) 0.0288(12) 0.0304(12) 0.0100(9) 0.0077(10) 0.0003(9)
C210 0.0271(12) 0.0238(11) 0.0407(14) 0.0049(10) 0.0070(10) -0.0009(9)
C211 0.0218(10) 0.0188(10) 0.0267(11) 0.0028(8) 0.0065(8) 0.0048(8)
C212 0.0229(10) 0.0194(10) 0.0246(10) 0.0014(8) 0.0074(8) 0.0017(8)
C213 0.0434(14) 0.0269(11) 0.0218(11) -0.0002(9) 0.0081(10) 0.0095(10)
C214 0.0498(16) 0.0392(14) 0.0200(11) 0.0056(10) 0.0067(11) 0.0136(12)
C215 0.0377(14) 0.0300(12) 0.0325(12) 0.0121(10) 0.0134(11) 0.0109(10)
C216 0.0313(12) 0.0195(10) 0.0396(13) 0.0000(9) 0.0097(10) 0.0046(9)
C217 0.0254(11) 0.0232(11) 0.0314(12) -0.0049(9) 0.0044(9) 0.0010(9)
C218 0.0274(11) 0.0187(10) 0.0246(10) 0.0012(8) 0.0085(9) 0.0045(8)
C219 0.0289(12) 0.0377(13) 0.0316(12) 0.0011(10) 0.0084(10) 0.0088(10)
C220 0.0496(18) 0.0512(18) 0.0484(17) -0.0026(14) 0.0169(14) 0.0269(14)
C221 0.067(2) 0.0316(14) 0.0480(17) -0.0086(12) 0.0185(15) 0.0153(14)
C222 0.0552(18) 0.0263(12) 0.0401(15) -0.0074(11) 0.0140(13) -0.0042(12)
C223 0.0327(13) 0.0244(11) 0.0329(12) -0.0034(9) 0.0097(10) -0.0004(9)
C224 0.0310(13) 0.0385(14) 0.0484(16) 0.0075(12) 0.0179(12) 0.0003(11)
C225 0.076(2) 0.081(3) 0.0346(15) -0.0067(16) 0.0237(16) -0.040(2)
C226 0.0312(14) 0.0421(16) 0.075(2) 0.0299(15) 0.0146(14) 0.0038(12)

loop_
_atom_type_symbol
_atom_type_description
_atom_type_scat_dispersion_real
_atom_type_scat_dispersion_imag
_atom_type_scat_source
C C 0.0033 0.0016 'International Tables Vol C Tables 4.2.6.8 and 6.1.1.4'
H H 0.0000 0.0000 'International Tables Vol C Tables 4.2.6.8 and 6.1.1.4'
Br Br -0.2901 2.4595 'International Tables Vol C Tables 4.2.6.8 and 6.1.1.4'
Fe Fe 0.3463 0.8444 'International Tables Vol C Tables 4.2.6.8 and 6.1.1.4'
O O 0.0106 0.0060 'International Tables Vol C Tables 4.2.6.8 and 6.1.1.4'
P P 0.1023 0.0942 'International Tables Vol C Tables 4.2.6.8 and 6.1.1.4'
Pd Pd -0.9988 1.0072 'International Tables Vol C Tables 4.2.6.8 and 6.1.1.4'

loop_
_geom_angle_atom_site_label_1
_geom_angle_atom_site_label_2
_geom_angle_atom_site_label_3
_geom_angle
_geom_angle_site_symmetry_1
_geom_angle_site_symmetry_3
_geom_angle_publ_flag
C102 Pd1 P11 81.18(6) . . ?
C102 Pd1 P12 171.64(6) . . ?
P11 Pd1 P12 96.69(2) . . ?
C102 Pd1 Br1 92.06(6) . . ?
P11 Pd1 Br1 173.053(17) . . ?
P12 Pd1 Br1 90.232(16) . . ?
C101 Fe1 C105 41.44(9) . . ?
C101 Fe1 C108 160.30(9) . . ?
C105 Fe1 C108 155.95(9) . . ?
C101 Fe1 C107 125.34(9) . . ?
C105 Fe1 C107 161.93(9) . . ?
C108 Fe1 C107 40.51(9) . . ?
C101 Fe1 C102 41.83(9) . . ?
C105 Fe1 C102 70.77(9) . . ?
C108 Fe1 C102 121.47(9) . . ?
C107 Fe1 C102 107.10(9) . . ?
C101 Fe1 C109 158.53(10) . . ?
C105 Fe1 C109 120.65(10) . . ?
C108 Fe1 C109 40.68(9) . . ?
C107 Fe1 C109 68.24(9) . . ?
C102 Fe1 C109 157.44(10) . . ?
C101 Fe1 C106 110.32(9) . . ?
C105 Fe1 C106 124.91(10) . . ?
C108 Fe1 C106 68.05(9) . . ?
C107 Fe1 C106 40.60(9) . . ?
C102 Fe1 C106 123.88(9) . . ?
C109 Fe1 C106 67.87(9) . . ?
C101 Fe1 C110 124.21(9) . . ?
C105 Fe1 C110 107.37(10) . . ?
C108 Fe1 C110 68.23(9) . . ?
C107 Fe1 C110 68.34(9) . . ?
C102 Fe1 C110 160.48(9) . . ?
C109 Fe1 C110 40.35(10) . . ?
C106 Fe1 C110 40.44(9) . . ?
C101 Fe1 C104 68.00(9) . . ?
C105 Fe1 C104 40.54(9) . . ?
C108 Fe1 C104 120.50(9) . . ?
C107 Fe1 C104 156.67(10) . . ?
C102 Fe1 C104 69.01(9) . . ?
C109 Fe1 C104 106.07(9) . . ?
C106 Fe1 C104 160.20(10) . . ?
C110 Fe1 C104 122.88(9) . . ?
C101 Fe1 C103 67.99(9) . . ?
C105 Fe1 C103 68.83(9) . . ?
C108 Fe1 C103 106.05(9) . . ?
C107 Fe1 C103 121.80(9) . . ?
C102 Fe1 C103 40.44(8) . . ?
C109 Fe1 C103 121.78(9) . . ?
C106 Fe1 C103 158.81(9) . . ?
C110 Fe1 C103 158.27(9) . . ?
C104 Fe1 C103 40.50(9) . . ?
C112 P11 C118 107.95(10) . . ?
C112 P11 C111 102.74(10) . . ?
C118 P11 C111 102.70(10) . . ?
C112 P11 Pd1 114.90(7) . . ?
C118 P11 Pd1 119.03(7) . . ?
C111 P11 Pd1 107.55(7) . . ?
C124 P12 C125 102.29(12) . . ?
C124 P12 C126 103.80(12) . . ?
C125 P12 C126 102.21(13) . . ?
C124 P12 Pd1 118.36(9) . . ?
C125 P12 Pd1 119.97(8) . . ?
C126 P12 Pd1 108.02(9) . . ?
C111 C101 C105 129.4(2) . . ?
C111 C101 C102 119.78(19) . . ?
C105 C101 C102 110.0(2) . . ?
C111 C101 Fe1 118.37(15) . . ?
C105 C101 Fe1 69.81(12) . . ?
C102 C101 Fe1 70.14(12) . . ?
C103 C102 C101 105.22(19) . . ?
C103 C102 Pd1 130.98(17) . . ?
C101 C102 Pd1 123.66(16) . . ?
C103 C102 Fe1 70.35(12) . . ?
C101 C102 Fe1 68.03(12) . . ?
Pd1 C102 Fe1 122.38(10) . . ?
C102 C103 C104 109.5(2) . . ?
C102 C103 Fe1 69.20(12) . . ?
C104 C103 Fe1 69.57(13) . . ?
C102 C103 H103 125.2 . . ?
C104 C103 H103 125.2 . . ?
Fe1 C103 H103 127.6 . . ?
C105 C104 C103 109.0(2) . . ?
C105 C104 Fe1 68.79(13) . . ?
C103 C104 Fe1 69.93(12) . . ?
C105 C104 H104 125.5 . . ?
C103 C104 H104 125.5 . . ?
Fe1 C104 H104 127.4 . . ?
C104 C105 C101 106.2(2) . . ?
C104 C105 Fe1 70.67(13) . . ?
C101 C105 Fe1 68.75(12) . . ?
C104 C105 H105 126.9 . . ?
C101 C105 H105 126.9 . . ?
Fe1 C105 H105 125.3 . . ?
C110 C106 C107 108.3(2) . . ?
C110 C106 Fe1 69.79(13) . . ?
C107 C106 Fe1 69.51(13) . . ?
C110 C106 H106 125.9 . . ?
C107 C106 H106 125.9 . . ?
Fe1 C106 H106 126.4 . . ?
C108 C107 C106 107.7(2) . . ?
C108 C107 Fe1 69.67(13) . . ?
C106 C107 Fe1 69.89(13) . . ?
C108 C107 H107 126.1 . . ?
C106 C107 H107 126.1 . . ?
Fe1 C107 H107 125.9 . . ?
C107 C108 C109 108.1(2) . . ?
C107 C108 Fe1 69.82(13) . . ?
C109 C108 Fe1 69.91(13) . . ?
C107 C108 H108 126.0 . . ?
C109 C108 H108 126.0 . . ?
Fe1 C108 H108 125.9 . . ?
C110 C109 C108 108.1(2) . . ?
C110 C109 Fe1 69.85(13) . . ?
C108 C109 Fe1 69.41(13) . . ?
C110 C109 H109 126.0 . . ?
C108 C109 H109 126.0 . . ?
Fe1 C109 H109 126.3 . . ?
C109 C110 C106 107.9(2) . . ?
C109 C110 Fe1 69.80(13) . . ?
C106 C110 Fe1 69.76(13) . . ?
C109 C110 H110 126.1 . . ?
C106 C110 H110 126.1 . . ?
Fe1 C110 H110 125.9 . . ?
O1 C111 C101 130.0(2) . . ?
O1 C111 P11 122.45(18) . . ?
C101 C111 P11 107.49(15) . . ?
C113 C112 C117 119.6(2) . . ?
C113 C112 P11 124.12(18) . . ?
C117 C112 P11 115.86(18) . . ?
C112 C113 C114 119.4(2) . . ?
C112 C113 H113 120.3 . . ?
C114 C113 H113 120.3 . . ?
C115 C114 C113 120.5(3) . . ?
C115 C114 H114 119.8 . . ?
C113 C114 H114 119.8 . . ?
C114 C115 C116 120.4(3) . . ?
C114 C115 H115 119.8 . . ?
C116 C115 H115 119.8 . . ?
C115 C116 C117 119.7(3) . . ?
C115 C116 H116 120.1 . . ?
C117 C116 H116 120.1 . . ?
C116 C117 C112 120.3(3) . . ?
C116 C117 H117 119.8 . . ?
C112 C117 H117 119.8 . . ?
C119 C118 C123 119.7(2) . . ?
C119 C118 P11 118.90(17) . . ?
C123 C118 P11 120.97(17) . . ?
C120 C119 C118 119.9(2) . . ?
C120 C119 H119 120.1 . . ?
C118 C119 H119 120.1 . . ?
C121 C120 C119 120.4(2) . . ?
C121 C120 H120 119.8 . . ?
C119 C120 H120 119.8 . . ?
C120 C121 C122 120.1(2) . . ?
C120 C121 H121 119.9 . . ?
C122 C121 H121 119.9 . . ?
C121 C122 C123 120.1(2) . . ?
C121 C122 H122 119.9 . . ?
C123 C122 H122 119.9 . . ?
C122 C123 C118 119.7(2) . . ?
C122 C123 H123 120.1 . . ?
C118 C123 H123 120.1 . . ?
P12 C124 H12A 109.5 . . ?
P12 C124 H12B 109.5 . . ?
H12A C124 H12B 109.5 . . ?
P12 C124 H12C 109.5 . . ?
H12A C124 H12C 109.5 . . ?
H12B C124 H12C 109.5 . . ?
P12 C125 H12D 109.5 . . ?
P12 C125 H12E 109.5 . . ?
H12D C125 H12E 109.5 . . ?
P12 C125 H12F 109.5 . . ?
H12D C125 H12F 109.5 . . ?
H12E C125 H12F 109.5 . . ?
P12 C126 H12G 109.5 . . ?
P12 C126 H12H 109.5 . . ?
H12G C126 H12H 109.5 . . ?
P12 C126 H12I 109.5 . . ?
H12G C126 H12I 109.5 . . ?
H12H C126 H12I 109.5 . . ?
C202 Pd2 P21 81.49(6) . . ?
C202 Pd2 P22 173.03(6) . . ?
P21 Pd2 P22 97.15(2) . . ?
C202 Pd2 Br2 91.59(6) . . ?
P21 Pd2 Br2 172.325(17) . . ?
P22 Pd2 Br2 89.326(18) . . ?
C201 Fe2 C209 159.34(9) . . ?
C201 Fe2 C205 41.29(9) . . ?
C209 Fe2 C205 120.39(10) . . ?
C201 Fe2 C208 159.74(9) . . ?
C209 Fe2 C208 40.84(9) . . ?
C205 Fe2 C208 155.79(10) . . ?
C201 Fe2 C204 68.22(9) . . ?
C209 Fe2 C204 103.75(10) . . ?
C205 Fe2 C204 40.58(10) . . ?
C208 Fe2 C204 119.52(10) . . ?
C201 Fe2 C210 125.91(10) . . ?
C209 Fe2 C210 40.63(10) . . ?
C205 Fe2 C210 107.48(10) . . ?
C208 Fe2 C210 68.33(10) . . ?
C204 Fe2 C210 120.85(10) . . ?
C201 Fe2 C202 41.91(9) . . ?
C209 Fe2 C202 155.09(10) . . ?
C205 Fe2 C202 70.69(9) . . ?
C208 Fe2 C202 120.39(9) . . ?
C204 Fe2 C202 69.34(9) . . ?
C210 Fe2 C202 163.03(10) . . ?
C201 Fe2 C206 112.00(9) . . ?
C209 Fe2 C206 68.31(10) . . ?
C205 Fe2 C206 125.20(10) . . ?
C208 Fe2 C206 68.09(10) . . ?
C204 Fe2 C206 158.81(10) . . ?
C210 Fe2 C206 40.57(10) . . ?
C202 Fe2 C206 126.02(9) . . ?
C201 Fe2 C203 68.12(9) . . ?
C209 Fe2 C203 119.02(10) . . ?
C205 Fe2 C203 68.89(10) . . ?
C208 Fe2 C203 104.67(10) . . ?
C204 Fe2 C203 40.84(10) . . ?
C210 Fe2 C203 155.75(10) . . ?
C202 Fe2 C203 40.47(9) . . ?
C206 Fe2 C203 160.26(10) . . ?
C201 Fe2 C207 126.16(9) . . ?
C209 Fe2 C207 68.48(9) . . ?
C205 Fe2 C207 162.20(10) . . ?
C208 Fe2 C207 40.48(9) . . ?
C204 Fe2 C207 156.72(10) . . ?
C210 Fe2 C207 68.32(10) . . ?
C202 Fe2 C207 108.00(9) . . ?
C206 Fe2 C207 40.51(9) . . ?
C203 Fe2 C207 122.28(10) . . ?
C218 P21 C212 108.81(10) . . ?
C218 P21 C211 103.37(10) . . ?
C212 P21 C211 101.34(10) . . ?
C218 P21 Pd2 120.32(8) . . ?
C212 P21 Pd2 113.42(7) . . ?
C211 P21 Pd2 107.34(7) . . ?
C226 P22 C224 103.50(13) . . ?
C226 P22 C225 102.63(19) . . ?
C224 P22 C225 101.93(15) . . ?
C226 P22 Pd2 107.92(11) . . ?
C224 P22 Pd2 117.53(9) . . ?
C225 P22 Pd2 121.12(10) . . ?
C205 C201 C211 129.8(2) . . ?
C205 C201 C202 110.0(2) . . ?
C211 C201 C202 119.12(19) . . ?
C205 C201 Fe2 70.07(13) . . ?
C211 C201 Fe2 116.73(15) . . ?
C202 C201 Fe2 70.07(12) . . ?
C203 C202 C201 105.06(19) . . ?
C203 C202 Pd2 131.11(17) . . ?
C201 C202 Pd2 123.68(16) . . ?
C203 C202 Fe2 69.87(13) . . ?
C201 C202 Fe2 68.02(12) . . ?
Pd2 C202 Fe2 122.68(11) . . ?
C202 C203 C204 109.8(2) . . ?
C202 C203 Fe2 69.65(13) . . ?
C204 C203 Fe2 69.41(14) . . ?
C202 C203 H203 125.1 . . ?
C204 C203 H203 125.1 . . ?
Fe2 C203 H203 127.4 . . ?
C205 C204 C203 108.7(2) . . ?
C205 C204 Fe2 69.44(13) . . ?
C203 C204 Fe2 69.75(13) . . ?
C205 C204 H204 125.6 . . ?
C203 C204 H204 125.6 . . ?
Fe2 C204 H204 126.8 . . ?
C204 C205 C201 106.4(2) . . ?
C204 C205 Fe2 69.99(14) . . ?
C201 C205 Fe2 68.64(13) . . ?
C204 C205 H205 126.8 . . ?
C201 C205 H205 126.8 . . ?
Fe2 C205 H205 126.1 . . ?
C207 C206 C210 108.2(2) . . ?
C207 C206 Fe2 69.81(13) . . ?
C210 C206 Fe2 69.56(14) . . ?
C207 C206 H206 125.9 . . ?
C210 C206 H206 125.9 . . ?
Fe2 C206 H206 126.3 . . ?
C208 C207 C206 107.7(2) . . ?
C208 C207 Fe2 69.29(13) . . ?
C206 C207 Fe2 69.68(13) . . ?
C208 C207 H207 126.1 . . ?
C206 C207 H207 126.1 . . ?
Fe2 C207 H207 126.4 . . ?
C207 C208 C209 108.3(2) . . ?
C207 C208 Fe2 70.23(13) . . ?
C209 C208 Fe2 69.45(13) . . ?
C207 C208 H208 125.8 . . ?
C209 C208 H208 125.8 . . ?
Fe2 C208 H208 126.1 . . ?
C210 C209 C208 107.8(2) . . ?
C210 C209 Fe2 70.06(13) . . ?
C208 C209 Fe2 69.71(13) . . ?
C210 C209 H209 126.1 . . ?
C208 C209 H209 126.1 . . ?
Fe2 C209 H209 125.7 . . ?
C209 C210 C206 107.9(2) . . ?
C209 C210 Fe2 69.31(14) . . ?
C206 C210 Fe2 69.87(13) . . ?
C209 C210 H210 126.0 . . ?
C206 C210 H210 126.0 . . ?
Fe2 C210 H210 126.3 . . ?
O2 C211 C201 129.6(2) . . ?
O2 C211 P21 122.28(17) . . ?
C201 C211 P21 108.06(16) . . ?
C213 C212 C217 119.0(2) . . ?
C213 C212 P21 124.68(17) . . ?
C217 C212 P21 116.32(17) . . ?
C212 C213 C214 120.0(2) . . ?
C212 C213 H213 120.0 . . ?
C214 C213 H213 120.0 . . ?
C215 C214 C213 120.4(2) . . ?
C215 C214 H214 119.8 . . ?
C213 C214 H214 119.8 . . ?
C214 C215 C216 119.8(2) . . ?
C214 C215 H215 120.1 . . ?
C216 C215 H215 120.1 . . ?
C217 C216 C215 120.3(2) . . ?
C217 C216 H216 119.8 . . ?
C215 C216 H216 119.8 . . ?
C216 C217 C212 120.5(2) . . ?
C216 C217 H217 119.7 . . ?
C212 C217 H217 119.7 . . ?
C219 C218 C223 119.2(2) . . ?
C219 C218 P21 119.04(18) . . ?
C223 C218 P21 121.51(17) . . ?
C218 C219 C220 119.9(3) . . ?
C218 C219 H219 120.0 . . ?
C220 C219 H219 120.0 . . ?
C221 C220 C219 120.1(3) . . ?
C221 C220 H220 120.0 . . ?
C219 C220 H220 120.0 . . ?
C222 C221 C220 120.3(3) . . ?
C222 C221 H221 119.8 . . ?
C220 C221 H221 119.8 . . ?
C223 C222 C221 120.0(3) . . ?
C223 C222 H222 120.0 . . ?
C221 C222 H222 120.0 . . ?
C222 C223 C218 120.4(2) . . ?
C222 C223 H223 119.8 . . ?
C218 C223 H223 119.8 . . ?
P22 C224 H22A 109.5 . . ?
P22 C224 H22B 109.5 . . ?
H22A C224 H22B 109.5 . . ?
P22 C224 H22C 109.5 . . ?
H22A C224 H22C 109.5 . . ?
H22B C224 H22C 109.5 . . ?
P22 C225 H22D 109.5 . . ?
P22 C225 H22E 109.5 . . ?
H22D C225 H22E 109.5 . . ?
P22 C225 H22F 109.5 . . ?
H22D C225 H22F 109.5 . . ?
H22E C225 H22F 109.5 . . ?
P22 C226 H22G 109.5 . . ?
P22 C226 H22H 109.5 . . ?
H22G C226 H22H 109.5 . . ?
P22 C226 H22I 109.5 . . ?
H22G C226 H22I 109.5 . . ?
H22H C226 H22I 109.5 . . ?

loop_
_geom_bond_atom_site_label_1
_geom_bond_atom_site_label_2
_geom_bond_distance
_geom_bond_site_symmetry_2
_geom_bond_publ_flag
Pd1 C102 2.047(2) . ?
Pd1 P11 2.2290(6) . ?
Pd1 P12 2.3442(6) . ?
Pd1 Br1 2.5010(3) . ?
Fe1 C101 2.026(2) . ?
Fe1 C105 2.040(2) . ?
Fe1 C108 2.050(2) . ?
Fe1 C107 2.052(2) . ?
Fe1 C102 2.054(2) . ?
Fe1 C109 2.057(2) . ?
Fe1 C106 2.057(2) . ?
Fe1 C110 2.058(2) . ?
Fe1 C104 2.065(2) . ?
Fe1 C103 2.070(2) . ?
P11 C112 1.809(2) . ?
P11 C118 1.810(2) . ?
P11 C111 1.900(2) . ?
P12 C124 1.814(2) . ?
P12 C125 1.814(2) . ?
P12 C126 1.816(2) . ?
O1 C111 1.215(3) . ?
C101 C111 1.436(3) . ?
C101 C105 1.438(3) . ?
C101 C102 1.457(3) . ?
C102 C103 1.426(3) . ?
C103 C104 1.431(3) . ?
C103 H103 0.9500 . ?
C104 C105 1.422(3) . ?
C104 H104 0.9500 . ?
C105 H105 0.9500 . ?
C106 C110 1.422(3) . ?
C106 C107 1.426(3) . ?
C106 H106 0.9500 . ?
C107 C108 1.421(3) . ?
C107 H107 0.9500 . ?
C108 C109 1.428(3) . ?
C108 H108 0.9500 . ?
C109 C110 1.419(3) . ?
C109 H109 0.9500 . ?
C110 H110 0.9500 . ?
C112 C113 1.389(3) . ?
C112 C117 1.396(3) . ?
C113 C114 1.393(4) . ?
C113 H113 0.9500 . ?
C114 C115 1.374(5) . ?
C114 H114 0.9500 . ?
C115 C116 1.381(5) . ?
C115 H115 0.9500 . ?
C116 C117 1.382(4) . ?
C116 H116 0.9500 . ?
C117 H117 0.9500 . ?
C118 C119 1.396(3) . ?
C118 C123 1.400(3) . ?
C119 C120 1.389(3) . ?
C119 H119 0.9500 . ?
C120 C121 1.381(4) . ?
C120 H120 0.9500 . ?
C121 C122 1.388(4) . ?
C121 H121 0.9500 . ?
C122 C123 1.393(3) . ?
C122 H122 0.9500 . ?
C123 H123 0.9500 . ?
C124 H12A 0.9800 . ?
C124 H12B 0.9800 . ?
C124 H12C 0.9800 . ?
C125 H12D 0.9800 . ?
C125 H12E 0.9800 . ?
C125 H12F 0.9800 . ?
C126 H12G 0.9800 . ?
C126 H12H 0.9800 . ?
C126 H12I 0.9800 . ?
Pd2 C202 2.045(2) . ?
Pd2 P21 2.2220(6) . ?
Pd2 P22 2.3396(6) . ?
Pd2 Br2 2.4893(3) . ?
Fe2 C201 2.025(2) . ?
Fe2 C209 2.042(2) . ?
Fe2 C205 2.044(2) . ?
Fe2 C208 2.045(2) . ?
Fe2 C204 2.051(2) . ?
Fe2 C210 2.052(2) . ?
Fe2 C202 2.053(2) . ?
Fe2 C206 2.056(2) . ?
Fe2 C203 2.056(2) . ?
Fe2 C207 2.058(2) . ?
P21 C218 1.811(2) . ?
P21 C212 1.815(2) . ?
P21 C211 1.899(2) . ?
P22 C226 1.812(3) . ?
P22 C224 1.812(3) . ?
P22 C225 1.818(3) . ?
O2 C211 1.215(3) . ?
C201 C205 1.435(3) . ?
C201 C211 1.439(3) . ?
C201 C202 1.459(3) . ?
C202 C203 1.421(3) . ?
C203 C204 1.433(3) . ?
C203 H203 0.9500 . ?
C204 C205 1.420(4) . ?
C204 H204 0.9500 . ?
C205 H205 0.9500 . ?
C206 C207 1.424(3) . ?
C206 C210 1.424(3) . ?
C206 H206 0.9500 . ?
C207 C208 1.419(3) . ?
C207 H207 0.9500 . ?
C208 C209 1.426(3) . ?
C208 H208 0.9500 . ?
C209 C210 1.421(4) . ?
C209 H209 0.9500 . ?
C210 H210 0.9500 . ?
C212 C213 1.389(3) . ?
C212 C217 1.397(3) . ?
C213 C214 1.396(3) . ?
C213 H213 0.9500 . ?
C214 C215 1.378(4) . ?
C214 H214 0.9500 . ?
C215 C216 1.382(4) . ?
C215 H215 0.9500 . ?
C216 C217 1.381(3) . ?
C216 H216 0.9500 . ?
C217 H217 0.9500 . ?
C218 C219 1.393(3) . ?
C218 C223 1.400(3) . ?
C219 C220 1.394(4) . ?
C219 H219 0.9500 . ?
C220 C221 1.384(5) . ?
C220 H220 0.9500 . ?
C221 C222 1.382(4) . ?
C221 H221 0.9500 . ?
C222 C223 1.381(3) . ?
C222 H222 0.9500 . ?
C223 H223 0.9500 . ?
C224 H22A 0.9800 . ?
C224 H22B 0.9800 . ?
C224 H22C 0.9800 . ?
C225 H22D 0.9800 . ?
C225 H22E 0.9800 . ?
C225 H22F 0.9800 . ?
C226 H22G 0.9800 . ?
C226 H22H 0.9800 . ?
C226 H22I 0.9800 . ?
